data_4347959
loop_
_publ_author_name
'Goodwin, Conrad A. P.'
'Chilton, Nicholas F.'
'Vettese, Gianni F.'
'Moreno Pineda, Eufemio'
'Crowe, Iain F.'
'Ziller, Joseph W.'
'Winpenny, Richard E. P.'
'Evans, William J.'
'Mills, David P.'

_publ_section_title
;
 Physicochemical Properties of Near-Linear Lanthanide(II) Bis(silylamide)
 Complexes (Ln = Sm, Eu, Tm, Yb).
;
_journal_issue 20
_journal_name_full 'Inorganic chemistry'
_journal_page_first 10057
_journal_page_last 10067
_journal_paper_doi 10.1021/acs.inorgchem.6b00808
_journal_volume 55
_journal_year 2016
_chemical_formula_moiety 'C36 H84 Eu N2 Si4'
_chemical_formula_sum 'C36 H84 Eu N2 Si4'
_chemical_formula_weight 809.37
_chemical_name_systematic bis(bis(triisopropylamido)europium(II)
_space_group_crystal_system orthorhombic
_space_group_IT_number 61
_space_group_name_Hall '-P 2ac 2ab'
_space_group_name_H-M_alt 'P b c a'
_atom_sites_solution_hydrogens geom
_audit_creation_date 2016-01-06
_audit_creation_method
;
Olex2 1.2
(compiled 2015.09.30 svn.r3233 for OlexSys, GUI svn.r5103)
;
_cell_angle_alpha 90
_cell_angle_beta 90
_cell_angle_gamma 90
_cell_formula_units_Z 8
_cell_length_a 20.5188(7)
_cell_length_b 16.0971(10)
_cell_length_c 26.4535(10)
_cell_measurement_reflns_used 7205
_cell_measurement_temperature 150.01(11)
_cell_measurement_theta_max 27.8260
_cell_measurement_theta_min 3.5480
_cell_volume 8737.4(7)
_computing_cell_refinement
;
CrysAlisPro, Agilent Technologies,
Version 1.171.36.32 (release 02-08-2013 CrysAlis171 .NET)
(compiled Aug  2 2013,16:46:58)
;
_computing_data_collection
;
CrysAlisPro, Agilent Technologies,
Version 1.171.36.32 (release 02-08-2013 CrysAlis171 .NET)
(compiled Aug  2 2013,16:46:58)
;
_computing_data_reduction
;
CrysAlisPro, Agilent Technologies,
Version 1.171.36.32 (release 02-08-2013 CrysAlis171 .NET)
(compiled Aug  2 2013,16:46:58)
;
_computing_molecular_graphics 'Olex2 (Dolomanov et al., 2009)'
_computing_publication_material 'Olex2 (Dolomanov et al., 2009)'
_computing_structure_refinement 'ShelXL (Sheldrick, 2015)'
_diffrn_ambient_temperature 150.01(11)
_diffrn_detector_area_resol_mean 8.0714
_diffrn_measured_fraction_theta_full 0.997
_diffrn_measured_fraction_theta_max 0.997
_diffrn_measurement_details
;
#__ type_ start__ end____ width___ exp.time_
  1 omega   58.00   86.00   1.0000    5.0000
omega____ theta____ kappa____ phi______ frames
    -       19.4509 -178.0000   90.0000 28

#__ type_ start__ end____ width___ exp.time_
  2 omega   14.00   56.00   1.0000    5.0000
omega____ theta____ kappa____ phi______ frames
    -       19.4509   57.0000  -60.0000 42

#__ type_ start__ end____ width___ exp.time_
  3 omega  -28.00   92.00   1.0000    5.0000
omega____ theta____ kappa____ phi______ frames
    -       19.4509    0.0000   90.0000 120
;
_diffrn_measurement_device_type 'SuperNova, Single source at offset, Eos'
_diffrn_measurement_method '\w scans'
_diffrn_orient_matrix_UB_11 -0.0280283000
_diffrn_orient_matrix_UB_12 0.0209248000
_diffrn_orient_matrix_UB_13 0.0091549000
_diffrn_orient_matrix_UB_21 0.0062397000
_diffrn_orient_matrix_UB_22 -0.0154593000
_diffrn_orient_matrix_UB_23 0.0246293000
_diffrn_orient_matrix_UB_31 0.0192361000
_diffrn_orient_matrix_UB_32 0.0355839000
_diffrn_orient_matrix_UB_33 0.0053149000
_diffrn_radiation_monochromator mirror
_diffrn_radiation_type MoK\a
_diffrn_radiation_wavelength 0.71073
_diffrn_reflns_av_R_equivalents 0.0817
_diffrn_reflns_av_unetI/netI 0.0689
_diffrn_reflns_Laue_measured_fraction_full 0.997
_diffrn_reflns_Laue_measured_fraction_max 0.997
_diffrn_reflns_limit_h_max 24
_diffrn_reflns_limit_h_min -14
_diffrn_reflns_limit_k_max 19
_diffrn_reflns_limit_k_min -19
_diffrn_reflns_limit_l_max 31
_diffrn_reflns_limit_l_min -31
_diffrn_reflns_number 27090
_diffrn_reflns_point_group_measured_fraction_full 0.997
_diffrn_reflns_point_group_measured_fraction_max 0.997
_diffrn_reflns_theta_full 25.242
_diffrn_reflns_theta_max 25.350
_diffrn_reflns_theta_min 3.353
_diffrn_source 'SuperNova (Mo) X-ray Source'
_exptl_absorpt_coefficient_mu 1.570
_exptl_absorpt_correction_T_max 1.000
_exptl_absorpt_correction_T_min 0.507
_exptl_absorpt_correction_type gaussian
_exptl_absorpt_process_details
;
CrysAlisPro, Agilent Technologies,
Version 1.171.36.32 (release 02-08-2013 CrysAlis171 .NET)
(compiled Aug  2 2013,16:46:58)
Numerical absorption correction based on gaussian integration over
			a multifaceted crystal model
;
_exptl_crystal_colour 'clear green'
_exptl_crystal_colour_lustre clear
_exptl_crystal_colour_primary green
_exptl_crystal_density_diffrn 1.231
_exptl_crystal_description plank
_exptl_crystal_F_000 3464
_exptl_crystal_size_max 0.9088
_exptl_crystal_size_mid 0.6064
_exptl_crystal_size_min 0.1649
_refine_diff_density_max 1.098
_refine_diff_density_min -0.817
_refine_diff_density_rms 0.093
_refine_ls_extinction_method none
_refine_ls_goodness_of_fit_ref 1.039
_refine_ls_hydrogen_treatment constr
_refine_ls_matrix_type full
_refine_ls_number_parameters 416
_refine_ls_number_reflns 7976
_refine_ls_number_restraints 576
_refine_ls_restrained_S_all 1.014
_refine_ls_R_factor_all 0.0700
_refine_ls_R_factor_gt 0.0487
_refine_ls_shift/su_max 0.001
_refine_ls_shift/su_mean 0.000
_refine_ls_structure_factor_coef Fsqd
_refine_ls_weighting_details 'w=1/[\s^2^(Fo^2^)+(0.0555P)^2^] where P=(Fo^2^+2Fc^2^)/3'
_refine_ls_weighting_scheme calc
_refine_ls_wR_factor_gt 0.1135
_refine_ls_wR_factor_ref 0.1264
_reflns_Friedel_coverage 0.000
_reflns_number_gt 5939
_reflns_number_total 7976
_reflns_threshold_expression 'I > 2\s(I)'
_cod_data_source_file ic6b00808_si_002.cif
_cod_data_source_block 2-150K
_cod_database_code 4347959
_manchester_internal_coll_name adpm107
_manchester_internal_coll_client CAPG/CAPG
_manchester_internal_coll_type custom
_manchester_internal_coll_frame_time 5.00
_manchester_internal_coll_frame_width 1
_manchester_internal_coll_frame_method '\w scans'
_manchester_internal_coll_user CAPG
_manchester_internal_coll_date 28/11/14
_manchester_internal_process_user CAPG
_manchester_internal_process_date 29/11/14
_manchester_internal_solution_user CAPG
_manchester_internal_solution_date 29/11/14
_manchester_internal_refinement_user CAPG
_manchester_internal_refinement_date 04/06/15
_manchester_internal_validation_user CAPG
_manchester_internal_validation_date 04/06/15
_shelxl_version_number 2014/6
_chemical_oxdiff_formula C60S1O4N4H60
_shelx_space_group_comment
;
The symmetry employed for this shelxl refinement is uniquely defined
by the following loop, which should always be used as a source of
symmetry information in preference to the above space-group names.
They are only intended as comments.
;
_reflns_odcompleteness_completeness 99.42
_reflns_odcompleteness_iscentric 1
_reflns_odcompleteness_theta 26.32
_olex2_refinement_description
;
1. Fixed Uiso
 At 1.2 times of:
  All C(H) groups
 At 1.5 times of:
  All C(H,H,H) groups
2. Uiso/Uaniso restraints and constraints
Uanis(Eu1B) = Uanis(Eu1A)
3. Rigid body (RIGU) restrains
 All non-hydrogen atoms
 with sigma for 1-2 distances of 0.004 and sigma for 1-3 distances of 0.004
4. Others
 Sof(Eu1B)=1-FVAR(1)
 Sof(Eu1A)=FVAR(1)
5.a Ternary CH refined with riding coordinates:
 C25(H25), C34(H34), C7(H7), C13(H13), C4(H4), C16(H16), C22(H22), C31(H31),
 C28(H28), C10(H10), C19(H19), C1(H1)
5.b Idealised Me refined as rotating group:
 C9(H9A,H9B,H9C), C8(H8A,H8B,H8C), C15(H15A,H15B,H15C), C23(H23C,H23A,H23B),
 C26(H26B,H26A,H26C), C17(H17A,H17B,H17C), C24(H24B,H24A,H24C), C6(H6A,H6B,H6C),
  C3(H3A,H3B,H3C), C27(H27A,H27C,H27B), C11(H11A,H11B,H11C), C14(H14A,H14B,
 H14C), C2(H2A,H2B,H2C), C21(H21B,H21A,H21C), C18(H18C,H18A,H18B), C20(H20A,
 H20C,H20B), C12(H12A,H12B,H12C), C33(H33C,H33A,H33B), C32(H32B,H32A,H32C),
 C35(H35C,H35A,H35B), C29(H29A,H29C,H29B), C36(H36B,H36A,H36C), C5(H5A,H5B,H5C),
  C30(H30B,H30A,H30C)
;
_ins_header
;
TITL adpm107 in Pbca 
REM Pbca (#61, found as Pcab in ba-c setting)
CELL 0.71073  20.518795  16.097071  26.453547  90.0000  90.0000  90.0000
ZERR    7.00   0.000732   0.000966   0.000986   0.0000   0.0000   0.0000
LATT  1
SYMM -x+1/2,-y, z+1/2 
SYMM -x, y+1/2,-z+1/2 
SYMM  x+1/2,-y+1/2,-z 
SFAC C H N O S
UNIT 420.00 420.00 28.00 28.00 7.00
TREF
HKLF 4
END
;
_olex2_exptl_crystal_mounting_method 'From fomblin on microscope slide.'
_olex2_submission_special_instructions 'No special instructions were received'

loop_
_space_group_symop_operation_xyz
'x, y, z'
'-x+1/2, -y, z+1/2'
'x+1/2, -y+1/2, -z'
'-x, y+1/2, -z+1/2'
'-x, -y, -z'
'x-1/2, y, -z-1/2'
'-x-1/2, y-1/2, z'
'x, -y-1/2, z-1/2'

loop_
_atom_site_label
_atom_site_type_symbol
_atom_site_fract_x
_atom_site_fract_y
_atom_site_fract_z
_atom_site_U_iso_or_equiv
_atom_site_adp_type
_atom_site_occupancy
_atom_site_site_symmetry_order
_atom_site_calc_flag
_atom_site_refinement_flags_posn
_atom_site_refinement_flags_adp
_atom_site_refinement_flags_occupancy
_atom_site_disorder_assembly
_atom_site_disorder_group
Si3 Si 0.31962(6) 0.66455(6) 0.51592(4) 0.0214(2) Uani 1 1 d . U . . .
Si4 Si 0.45083(5) 0.75517(6) 0.48348(4) 0.0213(2) Uani 1 1 d . U . . .
Si2 Si 0.38085(6) 0.65297(6) 0.26292(4) 0.0220(2) Uani 1 1 d . U . . .
Si1 Si 0.23655(6) 0.71136(6) 0.28946(4) 0.0202(2) Uani 1 1 d . U . . .
N2 N 0.37833(16) 0.70684(17) 0.47814(11) 0.0207(7) Uani 1 1 d . U . . .
N1 N 0.31502(16) 0.68195(17) 0.29763(11) 0.0207(7) Uani 1 1 d . U . . .
C25 C 0.3507(2) 0.5891(2) 0.56579(15) 0.0308(10) Uani 1 1 d . U . . .
H25 H 0.3857 0.5576 0.5494 0.037 Uiso 1 1 calc R . . . .
C34 C 0.4581(2) 0.8295(2) 0.53958(15) 0.0293(9) Uani 1 1 d . U . . .
H34 H 0.4438 0.7977 0.5691 0.035 Uiso 1 1 calc R . . . .
C7 C 0.2204(2) 0.7816(2) 0.23292(14) 0.0249(9) Uani 1 1 d . U . . .
H7 H 0.2389 0.7524 0.2037 0.030 Uiso 1 1 calc R . . . .
C9 C 0.1479(2) 0.7953(3) 0.22002(19) 0.0420(12) Uani 1 1 d . U . . .
H9A H 0.1262 0.7426 0.2181 0.063 Uiso 1 1 calc GR . . . .
H9B H 0.1444 0.8233 0.1881 0.063 Uiso 1 1 calc GR . . . .
H9C H 0.1280 0.8286 0.2459 0.063 Uiso 1 1 calc GR . . . .
C13 C 0.4209(2) 0.7471(2) 0.23304(15) 0.0283(9) Uani 1 1 d . U . . .
H13 H 0.3865 0.7741 0.2133 0.034 Uiso 1 1 calc R . . . .
C8 C 0.2545(2) 0.8661(2) 0.23422(15) 0.0372(11) Uani 1 1 d . U . . .
H8A H 0.2335 0.9012 0.2587 0.056 Uiso 1 1 calc GR . . . .
H8B H 0.2519 0.8915 0.2014 0.056 Uiso 1 1 calc GR . . . .
H8C H 0.2994 0.8587 0.2434 0.056 Uiso 1 1 calc GR . . . .
C4 C 0.1761(2) 0.6218(2) 0.28510(16) 0.0318(10) Uani 1 1 d . U . . .
H4 H 0.1324 0.6461 0.2871 0.038 Uiso 1 1 calc R . . . .
C16 C 0.3632(2) 0.5731(2) 0.21159(15) 0.0290(9) Uani 1 1 d . U . . .
H16 H 0.3318 0.5341 0.2263 0.035 Uiso 1 1 calc R . . . .
C15 C 0.4773(2) 0.7340(3) 0.19591(16) 0.0397(11) Uani 1 1 d . U . . .
H15A H 0.5128 0.7071 0.2130 0.060 Uiso 1 1 calc GR . . . .
H15B H 0.4916 0.7868 0.1832 0.060 Uiso 1 1 calc GR . . . .
H15C H 0.4629 0.6999 0.1683 0.060 Uiso 1 1 calc GR . . . .
C22 C 0.2684(2) 0.7484(2) 0.54712(15) 0.0292(9) Uani 1 1 d . U . . .
H22 H 0.2994 0.7851 0.5643 0.035 Uiso 1 1 calc R . . . .
C23 C 0.2344(3) 0.8026(3) 0.50724(18) 0.0448(12) Uani 1 1 d . U . . .
H23A H 0.2665 0.8268 0.4854 0.067 Uiso 1 1 calc GR . . . .
H23B H 0.2103 0.8459 0.5238 0.067 Uiso 1 1 calc GR . . . .
H23C H 0.2051 0.7689 0.4877 0.067 Uiso 1 1 calc GR . . . .
C26 C 0.3825(3) 0.6330(3) 0.61062(14) 0.0416(12) Uani 1 1 d . U . . .
H26A H 0.4155 0.6704 0.5986 0.062 Uiso 1 1 calc GR . . . .
H26B H 0.4021 0.5925 0.6325 0.062 Uiso 1 1 calc GR . . . .
H26C H 0.3501 0.6636 0.6289 0.062 Uiso 1 1 calc GR . . . .
C17 C 0.4197(2) 0.5201(3) 0.19252(16) 0.0397(11) Uani 1 1 d . U . . .
H17A H 0.4527 0.5554 0.1784 0.059 Uiso 1 1 calc GR . . . .
H17B H 0.4043 0.4825 0.1670 0.059 Uiso 1 1 calc GR . . . .
H17C H 0.4378 0.4890 0.2201 0.059 Uiso 1 1 calc GR . . . .
C24 C 0.2194(3) 0.7219(3) 0.58750(18) 0.0444(12) Uani 1 1 d . U . . .
H24A H 0.1878 0.6851 0.5728 0.067 Uiso 1 1 calc GR . . . .
H24B H 0.1977 0.7701 0.6007 0.067 Uiso 1 1 calc GR . . . .
H24C H 0.2418 0.6938 0.6144 0.067 Uiso 1 1 calc GR . . . .
C31 C 0.5238(2) 0.6812(2) 0.48573(17) 0.0340(10) Uani 1 1 d . U . . .
H31 H 0.5631 0.7158 0.4848 0.041 Uiso 1 1 calc R . . . .
C6 C 0.1795(2) 0.5734(3) 0.23510(18) 0.0441(12) Uani 1 1 d . U . . .
H6A H 0.1719 0.6106 0.2074 0.066 Uiso 1 1 calc GR . . . .
H6B H 0.1469 0.5306 0.2351 0.066 Uiso 1 1 calc GR . . . .
H6C H 0.2219 0.5487 0.2316 0.066 Uiso 1 1 calc GR . . . .
C28 C 0.4637(2) 0.8152(2) 0.42106(14) 0.0253(9) Uani 1 1 d . U . . .
H28 H 0.4561 0.7747 0.3941 0.030 Uiso 1 1 calc R . . A .
C3 C 0.1401(3) 0.7866(3) 0.3584(2) 0.0531(14) Uani 1 1 d . U . . .
H3A H 0.1254 0.8235 0.3323 0.080 Uiso 1 1 calc GR . . . .
H3B H 0.1339 0.8123 0.3908 0.080 Uiso 1 1 calc GR . . . .
H3C H 0.1156 0.7358 0.3570 0.080 Uiso 1 1 calc GR . . . .
C10 C 0.4396(2) 0.6028(2) 0.31093(15) 0.0305(9) Uani 1 1 d . U . . .
H10 H 0.4403 0.6405 0.3400 0.037 Uiso 1 1 calc R . . B .
C27 C 0.3029(3) 0.5236(2) 0.58655(17) 0.0446(12) Uani 1 1 d . U . . .
H27A H 0.2667 0.5510 0.6024 0.067 Uiso 1 1 calc GR . . . .
H27B H 0.3248 0.4893 0.6109 0.067 Uiso 1 1 calc GR . . . .
H27C H 0.2873 0.4896 0.5593 0.067 Uiso 1 1 calc GR . . . .
C11 C 0.4125(2) 0.5207(2) 0.33112(16) 0.0391(11) Uani 1 1 d . U . . .
H11A H 0.3672 0.5274 0.3392 0.059 Uiso 1 1 calc GR . . C .
H11B H 0.4361 0.5050 0.3610 0.059 Uiso 1 1 calc GR . . C .
H11C H 0.4174 0.4783 0.3059 0.059 Uiso 1 1 calc GR . . C .
C14 C 0.4414(3) 0.8112(2) 0.27272(17) 0.0384(11) Uani 1 1 d . U . . .
H14A H 0.4048 0.8243 0.2939 0.058 Uiso 1 1 calc GR . . . .
H14B H 0.4563 0.8607 0.2561 0.058 Uiso 1 1 calc GR . . . .
H14C H 0.4759 0.7888 0.2930 0.058 Uiso 1 1 calc GR . . . .
C2 C 0.2521(3) 0.8465(3) 0.36086(16) 0.0479(13) Uani 1 1 d . U . . .
H2A H 0.2964 0.8381 0.3504 0.072 Uiso 1 1 calc GR . . D .
H2B H 0.2510 0.8590 0.3963 0.072 Uiso 1 1 calc GR . . D .
H2C H 0.2335 0.8919 0.3422 0.072 Uiso 1 1 calc GR . . D .
C19 C 0.2652(2) 0.6032(2) 0.47022(14) 0.0284(9) Uani 1 1 d . U . . .
H19 H 0.2565 0.6413 0.4421 0.034 Uiso 1 1 calc R . . E .
C21 C 0.1978(2) 0.5732(3) 0.48765(17) 0.0439(12) Uani 1 1 d . U . . .
H21A H 0.2027 0.5372 0.5163 0.066 Uiso 1 1 calc GR . . . .
H21B H 0.1770 0.5435 0.4606 0.066 Uiso 1 1 calc GR . . . .
H21C H 0.1716 0.6202 0.4969 0.066 Uiso 1 1 calc GR . . . .
C18 C 0.3291(2) 0.6118(3) 0.16580(15) 0.0375(11) Uani 1 1 d . U . . .
H18A H 0.2922 0.6436 0.1770 0.056 Uiso 1 1 calc GR . . . .
H18B H 0.3146 0.5685 0.1435 0.056 Uiso 1 1 calc GR . . . .
H18C H 0.3590 0.6474 0.1482 0.056 Uiso 1 1 calc GR . . . .
C20 C 0.3035(3) 0.5304(2) 0.44656(15) 0.0396(11) Uani 1 1 d . U . . .
H20A H 0.3468 0.5484 0.4384 0.059 Uiso 1 1 calc GR . . F .
H20B H 0.2818 0.5121 0.4164 0.059 Uiso 1 1 calc GR . . F .
H20C H 0.3057 0.4853 0.4703 0.059 Uiso 1 1 calc GR . . F .
C1 C 0.2127(2) 0.7675(2) 0.35076(14) 0.0282(9) Uani 1 1 d . U . . .
H1 H 0.2243 0.7292 0.3781 0.034 Uiso 1 1 calc R . . G .
C12 C 0.5112(2) 0.5912(3) 0.29593(17) 0.0417(11) Uani 1 1 d . U . . .
H12A H 0.5136 0.5588 0.2655 0.063 Uiso 1 1 calc GR . . . .
H12B H 0.5339 0.5629 0.3226 0.063 Uiso 1 1 calc GR . . . .
H12C H 0.5308 0.6445 0.2903 0.063 Uiso 1 1 calc GR . . . .
C33 C 0.5280(2) 0.6286(3) 0.53399(18) 0.0456(12) Uani 1 1 d . U . . .
H33A H 0.5268 0.6644 0.5630 0.068 Uiso 1 1 calc GR . . . .
H33B H 0.5680 0.5977 0.5340 0.068 Uiso 1 1 calc GR . . . .
H33C H 0.4918 0.5909 0.5352 0.068 Uiso 1 1 calc GR . . . .
C32 C 0.5264(3) 0.6246(3) 0.43941(19) 0.0582(15) Uani 1 1 d . U . . .
H32A H 0.4879 0.5907 0.4383 0.087 Uiso 1 1 calc GR . . . .
H32B H 0.5642 0.5896 0.4414 0.087 Uiso 1 1 calc GR . . . .
H32C H 0.5288 0.6579 0.4093 0.087 Uiso 1 1 calc GR . . . .
C35 C 0.4133(2) 0.9052(2) 0.53736(16) 0.0372(11) Uani 1 1 d . U . . .
H35A H 0.4307 0.9449 0.5139 0.056 Uiso 1 1 calc GR . . . .
H35B H 0.4104 0.9299 0.5703 0.056 Uiso 1 1 calc GR . . . .
H35C H 0.3707 0.8883 0.5264 0.056 Uiso 1 1 calc GR . . . .
C29 C 0.4158(3) 0.8850(2) 0.41138(16) 0.0422(12) Uani 1 1 d . U . . .
H29A H 0.3728 0.8673 0.4207 0.063 Uiso 1 1 calc GR . . H .
H29B H 0.4165 0.8994 0.3762 0.063 Uiso 1 1 calc GR . . H .
H29C H 0.4278 0.9326 0.4312 0.063 Uiso 1 1 calc GR . . H .
C36 C 0.5277(2) 0.8583(3) 0.55176(19) 0.0494(13) Uani 1 1 d . U . . .
H36A H 0.5556 0.8108 0.5553 0.074 Uiso 1 1 calc GR . . . .
H36B H 0.5276 0.8893 0.5828 0.074 Uiso 1 1 calc GR . . . .
H36C H 0.5435 0.8929 0.5249 0.074 Uiso 1 1 calc GR . . . .
C5 C 0.1828(3) 0.5624(3) 0.3294(2) 0.0570(15) Uani 1 1 d . U . . .
H5A H 0.2259 0.5393 0.3297 0.085 Uiso 1 1 calc GR . . . .
H5B H 0.1514 0.5185 0.3261 0.085 Uiso 1 1 calc GR . . . .
H5C H 0.1752 0.5919 0.3604 0.085 Uiso 1 1 calc GR . . . .
C30 C 0.5334(3) 0.8484(4) 0.4124(2) 0.0618(15) Uani 1 1 d . U . . .
H30A H 0.5426 0.8914 0.4365 0.093 Uiso 1 1 calc GR . . . .
H30B H 0.5368 0.8704 0.3788 0.093 Uiso 1 1 calc GR . . . .
H30C H 0.5641 0.8039 0.4165 0.093 Uiso 1 1 calc GR . . . .
Eu1A Eu 0.34503(4) 0.70938(9) 0.38747(3) 0.0294(2) Uani 0.677(3) 1 d . U P I 1
Eu1B Eu 0.34712(10) 0.67913(12) 0.38869(6) 0.0294(2) Uani 0.323(3) 1 d . U P I 2

loop_
_atom_site_aniso_label
_atom_site_aniso_U_11
_atom_site_aniso_U_22
_atom_site_aniso_U_33
_atom_site_aniso_U_23
_atom_site_aniso_U_13
_atom_site_aniso_U_12
Si3 0.0262(6) 0.0195(5) 0.0185(5) 0.0005(4) 0.0009(5) -0.0043(5)
Si4 0.0235(6) 0.0203(5) 0.0200(5) 0.0027(4) -0.0028(4) -0.0023(5)
Si2 0.0239(6) 0.0236(5) 0.0185(5) -0.0016(4) 0.0022(5) 0.0009(5)
Si1 0.0236(6) 0.0179(5) 0.0191(5) 0.0011(4) 0.0011(4) 0.0010(5)
N2 0.0245(18) 0.0210(15) 0.0167(15) 0.0009(12) -0.0024(13) -0.0015(14)
N1 0.0224(17) 0.0236(15) 0.0161(15) -0.0015(12) 0.0015(13) -0.0034(14)
C25 0.041(3) 0.028(2) 0.023(2) 0.0084(16) -0.0038(18) -0.0076(19)
C34 0.039(2) 0.0263(19) 0.023(2) 0.0031(16) -0.0027(18) -0.0065(19)
C7 0.032(2) 0.0187(17) 0.024(2) 0.0009(14) 0.0008(17) 0.0041(17)
C9 0.042(3) 0.043(3) 0.041(3) 0.008(2) -0.007(2) 0.009(2)
C13 0.026(2) 0.035(2) 0.024(2) 0.0008(16) 0.0010(17) -0.0046(19)
C8 0.055(3) 0.0239(19) 0.033(2) 0.0069(17) 0.004(2) -0.002(2)
C4 0.029(2) 0.0217(18) 0.045(2) 0.0037(17) -0.0012(19) -0.0011(19)
C16 0.034(2) 0.0261(19) 0.027(2) -0.0052(16) 0.0061(17) 0.0010(19)
C15 0.039(3) 0.047(3) 0.032(2) 0.011(2) 0.007(2) 0.000(2)
C22 0.034(2) 0.0264(19) 0.027(2) -0.0026(16) 0.0025(18) -0.0010(19)
C23 0.053(3) 0.039(2) 0.043(3) 0.003(2) 0.009(2) 0.016(2)
C26 0.056(3) 0.045(3) 0.023(2) 0.0112(18) -0.010(2) -0.011(3)
C17 0.046(3) 0.036(2) 0.036(2) -0.0092(19) 0.007(2) 0.007(2)
C24 0.047(3) 0.049(3) 0.037(3) -0.003(2) 0.014(2) 0.001(2)
C31 0.028(2) 0.030(2) 0.043(2) 0.0033(18) -0.0041(19) 0.0033(19)
C6 0.033(3) 0.030(2) 0.070(3) -0.012(2) -0.004(2) -0.005(2)
C28 0.033(2) 0.0213(17) 0.0221(19) 0.0012(15) 0.0010(17) -0.0049(17)
C3 0.045(3) 0.074(4) 0.040(3) -0.006(3) 0.007(2) 0.025(3)
C10 0.028(2) 0.034(2) 0.029(2) -0.0005(17) 0.0010(17) 0.0068(19)
C27 0.065(3) 0.034(2) 0.035(3) 0.0117(19) -0.003(2) -0.013(2)
C11 0.046(3) 0.038(2) 0.034(2) 0.0114(18) 0.009(2) 0.011(2)
C14 0.049(3) 0.031(2) 0.036(2) 0.0004(18) 0.001(2) -0.013(2)
C2 0.078(4) 0.037(2) 0.029(2) -0.0109(19) 0.007(2) 0.000(2)
C19 0.035(2) 0.0250(18) 0.026(2) 0.0004(15) -0.0030(17) -0.0088(18)
C21 0.039(3) 0.051(3) 0.041(3) 0.003(2) -0.003(2) -0.021(2)
C18 0.043(3) 0.042(2) 0.028(2) -0.0102(19) -0.003(2) 0.000(2)
C20 0.059(3) 0.032(2) 0.028(2) -0.0104(17) 0.001(2) -0.010(2)
C1 0.035(2) 0.029(2) 0.0204(19) 0.0007(15) 0.0047(17) 0.0073(18)
C12 0.031(2) 0.052(3) 0.042(3) 0.002(2) -0.001(2) 0.009(2)
C33 0.036(3) 0.038(2) 0.062(3) 0.014(2) -0.010(2) 0.003(2)
C32 0.059(4) 0.053(3) 0.063(3) -0.015(2) -0.008(3) 0.028(3)
C35 0.053(3) 0.027(2) 0.031(2) -0.0068(17) 0.004(2) -0.003(2)
C29 0.068(3) 0.032(2) 0.026(2) 0.0087(18) 0.002(2) 0.005(2)
C36 0.049(3) 0.045(3) 0.054(3) -0.005(2) -0.019(2) -0.012(2)
C5 0.057(4) 0.037(2) 0.077(4) 0.025(3) -0.009(3) -0.013(3)
C30 0.049(3) 0.082(4) 0.055(3) 0.029(3) 0.003(3) -0.023(3)
Eu1A 0.03083(18) 0.0414(6) 0.01601(15) -0.0022(3) -0.00173(10) 0.0008(4)
Eu1B 0.03083(18) 0.0414(6) 0.01601(15) -0.0022(3) -0.00173(10) 0.0008(4)

loop_
_atom_type_symbol
_atom_type_description
_atom_type_scat_dispersion_real
_atom_type_scat_dispersion_imag
_atom_type_scat_source
C C 0.0033 0.0016 'International Tables Vol C Tables 4.2.6.8 and 6.1.1.4'
H H 0.0000 0.0000 'International Tables Vol C Tables 4.2.6.8 and 6.1.1.4'
Eu Eu -0.1578 3.6682 'International Tables Vol C Tables 4.2.6.8 and 6.1.1.4'
N N 0.0061 0.0033 'International Tables Vol C Tables 4.2.6.8 and 6.1.1.4'
Si Si 0.0817 0.0704 'International Tables Vol C Tables 4.2.6.8 and 6.1.1.4'

loop_
_exptl_crystal_face_index_h
_exptl_crystal_face_index_k
_exptl_crystal_face_index_l
_exptl_crystal_face_perp_dist
_exptl_oxdiff_crystal_face_indexfrac_h
_exptl_oxdiff_crystal_face_indexfrac_k
_exptl_oxdiff_crystal_face_indexfrac_l
_exptl_oxdiff_crystal_face_x
_exptl_oxdiff_crystal_face_y
_exptl_oxdiff_crystal_face_z
-8 -18 -19 0.2260 -7.9999 -18.0000 -18.9998 -0.3264 -0.2396 -0.8954
15 19 10 0.3432 14.9999 19.0000 9.9998 0.0687 0.0462 1.0178
-23 12 8 0.2969 -23.0002 12.0000 7.9998 0.9690 -0.1320 0.0271
28 -3 -4 0.5131 28.0001 -3.0000 -3.9999 -0.8842 0.1226 0.4106
-8 -21 -10 0.2784 -7.9999 -21.0000 -9.9998 -0.3067 0.0284 -0.9543
-2 23 1 0.2071 -2.0002 23.0000 0.9997 0.5465 -0.3434 0.7853
-1 -2 37 0.0921 -1.0000 -2.0000 37.0000 0.3249 0.9360 0.1062
25 11 5 0.4039 25.0000 11.0000 4.9999 -0.4248 0.1091 0.8989
-26 10 3 0.2909 -26.0002 10.0000 2.9998 0.9655 -0.2429 -0.1284
-23 7 -19 0.2312 -23.0001 6.9999 -19.0002 0.6172 -0.7197 -0.2943
-2 2 -37 0.0199 -2.0000 2.0000 -37.0001 -0.2408 -0.9547 -0.1640

loop_
_geom_angle_atom_site_label_1
_geom_angle_atom_site_label_2
_geom_angle_atom_site_label_3
_geom_angle
N2 Si3 C25 115.05(18)
N2 Si3 C22 111.20(16)
N2 Si3 C19 104.30(16)
N2 Si3 Eu1B 43.96(11)
C25 Si3 C19 107.68(17)
C25 Si3 Eu1B 132.10(14)
C22 Si3 C25 109.76(19)
C22 Si3 C19 108.49(19)
C22 Si3 Eu1B 118.03(13)
C19 Si3 Eu1B 60.75(13)
N2 Si4 C34 115.00(17)
N2 Si4 C31 113.97(17)
N2 Si4 C28 106.27(17)
N2 Si4 Eu1B 40.85(11)
C34 Si4 C31 107.73(19)
C34 Si4 C28 109.84(16)
C34 Si4 Eu1B 145.07(14)
C31 Si4 C28 103.36(19)
C31 Si4 Eu1B 106.25(14)
C28 Si4 Eu1B 69.31(13)
N1 Si2 C13 110.53(17)
N1 Si2 C16 114.82(18)
N1 Si2 C10 104.85(17)
N1 Si2 Eu1B 43.97(11)
C13 Si2 C16 108.93(18)
C13 Si2 C10 109.76(19)
C13 Si2 Eu1B 113.24(13)
C16 Si2 C10 107.79(18)
C16 Si2 Eu1B 137.50(14)
C10 Si2 Eu1B 62.49(13)
N1 Si1 C7 115.59(18)
N1 Si1 C4 114.57(17)
N1 Si1 C1 105.46(17)
N1 Si1 Eu1B 41.21(11)
C7 Si1 C4 106.77(18)
C7 Si1 C1 109.84(17)
C7 Si1 Eu1B 142.00(14)
C4 Si1 C1 103.95(19)
C4 Si1 Eu1B 110.76(14)
C1 Si1 Eu1B 66.59(13)
Si3 N2 Eu1A 112.10(16)
Si3 N2 Eu1B 107.65(16)
Si4 N2 Si3 139.32(19)
Si4 N2 Eu1A 108.35(15)
Si4 N2 Eu1B 112.90(16)
Si2 N1 Eu1A 111.55(16)
Si2 N1 Eu1B 107.86(16)
Si1 N1 Si2 139.9(2)
Si1 N1 Eu1A 107.88(15)
Si1 N1 Eu1B 112.28(16)
Si3 C25 H25 105.6
C26 C25 Si3 112.8(3)
C26 C25 H25 105.6
C26 C25 C27 108.2(3)
C27 C25 Si3 118.0(3)
C27 C25 H25 105.6
Si4 C34 H34 105.6
C35 C34 Si4 115.0(3)
C35 C34 H34 105.6
C35 C34 C36 109.1(3)
C36 C34 Si4 115.1(3)
C36 C34 H34 105.6
Si1 C7 H7 105.5
C9 C7 Si1 115.2(3)
C9 C7 H7 105.5
C8 C7 Si1 115.5(3)
C8 C7 H7 105.5
C8 C7 C9 108.5(3)
C7 C9 H9A 109.5
C7 C9 H9B 109.5
C7 C9 H9C 109.5
H9A C9 H9B 109.5
H9A C9 H9C 109.5
H9B C9 H9C 109.5
Si2 C13 H13 105.3
C15 C13 Si2 119.0(3)
C15 C13 H13 105.3
C14 C13 Si2 111.8(3)
C14 C13 H13 105.3
C14 C13 C15 108.9(4)
C7 C8 H8A 109.5
C7 C8 H8B 109.5
C7 C8 H8C 109.5
H8A C8 H8B 109.5
H8A C8 H8C 109.5
H8B C8 H8C 109.5
Si1 C4 H4 106.9
C6 C4 Si1 114.0(3)
C6 C4 H4 106.9
C5 C4 Si1 111.8(3)
C5 C4 H4 106.9
C5 C4 C6 109.9(4)
Si2 C16 H16 105.9
C17 C16 Si2 118.0(3)
C17 C16 H16 105.9
C17 C16 C18 108.3(3)
C18 C16 Si2 112.1(3)
C18 C16 H16 105.9
C13 C15 H15A 109.5
C13 C15 H15B 109.5
C13 C15 H15C 109.5
H15A C15 H15B 109.5
H15A C15 H15C 109.5
H15B C15 H15C 109.5
Si3 C22 H22 105.7
C23 C22 Si3 110.9(3)
C23 C22 H22 105.7
C24 C22 Si3 118.0(3)
C24 C22 H22 105.7
C24 C22 C23 109.9(4)
C22 C23 H23A 109.5
C22 C23 H23B 109.5
C22 C23 H23C 109.5
H23A C23 H23B 109.5
H23A C23 H23C 109.5
H23B C23 H23C 109.5
C25 C26 H26A 109.5
C25 C26 H26B 109.5
C25 C26 H26C 109.5
H26A C26 H26B 109.5
H26A C26 H26C 109.5
H26B C26 H26C 109.5
C16 C17 H17A 109.5
C16 C17 H17B 109.5
C16 C17 H17C 109.5
H17A C17 H17B 109.5
H17A C17 H17C 109.5
H17B C17 H17C 109.5
C22 C24 H24A 109.5
C22 C24 H24B 109.5
C22 C24 H24C 109.5
H24A C24 H24B 109.5
H24A C24 H24C 109.5
H24B C24 H24C 109.5
Si4 C31 H31 106.8
C33 C31 Si4 114.4(3)
C33 C31 H31 106.8
C32 C31 Si4 111.9(3)
C32 C31 H31 106.8
C32 C31 C33 109.7(4)
C4 C6 H6A 109.5
C4 C6 H6B 109.5
C4 C6 H6C 109.5
H6A C6 H6B 109.5
H6A C6 H6C 109.5
H6B C6 H6C 109.5
Si4 C28 H28 105.6
Si4 C28 Eu1A 82.10(13)
C29 C28 Si4 115.3(3)
C29 C28 H28 105.6
C29 C28 C30 108.6(4)
C29 C28 Eu1A 81.4(3)
C30 C28 Si4 115.3(3)
C30 C28 H28 105.6
C30 C28 Eu1A 151.0(3)
Eu1A C28 H28 45.7
H3A C3 H3B 109.5
H3A C3 H3C 109.5
H3B C3 H3C 109.5
C1 C3 H3A 109.5
C1 C3 H3B 109.5
C1 C3 H3C 109.5
Si2 C10 H10 105.4
Si2 C10 Eu1B 83.48(14)
C11 C10 Si2 111.4(3)
C11 C10 H10 105.4
C11 C10 C12 109.4(3)
C11 C10 Eu1B 83.5(2)
C12 C10 Si2 118.7(3)
C12 C10 H10 105.4
C12 C10 Eu1B 144.9(3)
Eu1B C10 H10 39.8
C25 C27 H27A 109.5
C25 C27 H27B 109.5
C25 C27 H27C 109.5
H27A C27 H27B 109.5
H27A C27 H27C 109.5
H27B C27 H27C 109.5
C10 C11 H11A 109.5
C10 C11 H11B 109.5
C10 C11 H11C 109.5
C10 C11 Eu1B 68.7(2)
H11A C11 H11B 109.5
H11A C11 H11C 109.5
H11B C11 H11C 109.5
Eu1B C11 H11A 53.9
Eu1B C11 H11B 91.7
Eu1B C11 H11C 157.4
C13 C14 H14A 109.5
C13 C14 H14B 109.5
C13 C14 H14C 109.5
H14A C14 H14B 109.5
H14A C14 H14C 109.5
H14B C14 H14C 109.5
H2A C2 H2B 109.5
H2A C2 H2C 109.5
H2B C2 H2C 109.5
C1 C2 H2A 109.5
C1 C2 H2B 109.5
C1 C2 H2C 109.5
C1 C2 Eu1A 76.5(2)
Eu1A C2 H2A 50.4
Eu1A C2 H2B 86.5
Eu1A C2 H2C 158.8
Si3 C19 H19 105.1
Si3 C19 Eu1A 81.92(13)
Si3 C19 Eu1B 85.26(14)
C21 C19 Si3 119.8(3)
C21 C19 H19 105.1
C21 C19 C20 110.0(3)
C21 C19 Eu1A 145.9(3)
C21 C19 Eu1B 148.2(3)
C20 C19 Si3 110.5(3)
C20 C19 H19 105.1
C20 C19 Eu1A 82.5(2)
C20 C19 Eu1B 74.5(2)
Eu1A C19 H19 41.0
C19 C21 H21A 109.5
C19 C21 H21B 109.5
C19 C21 H21C 109.5
H21A C21 H21B 109.5
H21A C21 H21C 109.5
H21B C21 H21C 109.5
C16 C18 H18A 109.5
C16 C18 H18B 109.5
C16 C18 H18C 109.5
H18A C18 H18B 109.5
H18A C18 H18C 109.5
H18B C18 H18C 109.5
C19 C20 H20A 109.5
C19 C20 H20B 109.5
C19 C20 H20C 109.5
C19 C20 Eu1B 75.6(2)
H20A C20 H20B 109.5
H20A C20 H20C 109.5
H20B C20 H20C 109.5
Eu1B C20 H20A 50.4
Eu1B C20 H20B 87.6
Eu1B C20 H20C 158.3
Si1 C1 H1 105.4
Si1 C1 Eu1A 84.06(14)
Si1 C1 Eu1B 80.71(14)
C3 C1 Si1 117.0(3)
C3 C1 H1 105.4
C3 C1 Eu1A 152.7(3)
C3 C1 Eu1B 150.2(3)
C2 C1 Si1 113.8(3)
C2 C1 C3 108.9(4)
C2 C1 H1 105.4
C2 C1 Eu1A 74.2(3)
C2 C1 Eu1B 82.1(3)
Eu1A C1 H1 49.5
C10 C12 H12A 109.5
C10 C12 H12B 109.5
C10 C12 H12C 109.5
H12A C12 H12B 109.5
H12A C12 H12C 109.5
H12B C12 H12C 109.5
C31 C33 H33A 109.5
C31 C33 H33B 109.5
C31 C33 H33C 109.5
H33A C33 H33B 109.5
H33A C33 H33C 109.5
H33B C33 H33C 109.5
C31 C32 H32A 109.5
C31 C32 H32B 109.5
C31 C32 H32C 109.5
H32A C32 H32B 109.5
H32A C32 H32C 109.5
H32B C32 H32C 109.5
C34 C35 H35A 109.5
C34 C35 H35B 109.5
C34 C35 H35C 109.5
H35A C35 H35B 109.5
H35A C35 H35C 109.5
H35B C35 H35C 109.5
C28 C29 H29A 109.5
C28 C29 H29B 109.5
C28 C29 H29C 109.5
C28 C29 Eu1A 71.1(2)
H29A C29 H29B 109.5
H29A C29 H29C 109.5
H29B C29 H29C 109.5
Eu1A C29 H29A 51.6
Eu1A C29 H29B 91.5
Eu1A C29 H29C 156.6
C34 C36 H36A 109.5
C34 C36 H36B 109.5
C34 C36 H36C 109.5
H36A C36 H36B 109.5
H36A C36 H36C 109.5
H36B C36 H36C 109.5
C4 C5 H5A 109.5
C4 C5 H5B 109.5
C4 C5 H5C 109.5
H5A C5 H5B 109.5
H5A C5 H5C 109.5
H5B C5 H5C 109.5
C28 C30 H30A 109.5
C28 C30 H30B 109.5
C28 C30 H30C 109.5
H30A C30 H30B 109.5
H30A C30 H30C 109.5
H30B C30 H30C 109.5
N2 Eu1A N1 168.78(11)
N2 Eu1A C28 61.22(10)
N2 Eu1A C2 114.31(11)
N2 Eu1A C19 58.51(10)
N2 Eu1A C1 123.94(11)
N2 Eu1A C29 72.77(10)
N1 Eu1A C28 124.33(11)
N1 Eu1A C2 75.51(11)
N1 Eu1A C19 115.32(10)
N1 Eu1A C1 61.87(10)
N1 Eu1A C29 116.81(11)
C28 Eu1A C19 119.70(10)
C28 Eu1A C29 27.50(11)
C2 Eu1A C28 99.33(12)
C2 Eu1A C19 103.06(12)
C2 Eu1A C1 29.36(12)
C2 Eu1A C29 71.89(13)
C19 Eu1A C29 123.89(10)
C1 Eu1A C28 128.69(11)
C1 Eu1A C19 85.76(11)
C1 Eu1A C29 101.22(12)
Si3 Eu1B Si4 54.61(4)
Si3 Eu1B Si2 168.78(7)
Si3 Eu1B Si1 129.77(7)
Si2 Eu1B Si4 127.92(7)
Si2 Eu1B Si1 54.68(4)
Si1 Eu1B Si4 151.08(6)
N2 Eu1B Si3 28.39(8)
N2 Eu1B Si4 26.25(8)
N2 Eu1B Si2 153.22(11)
N2 Eu1B Si1 148.25(11)
N2 Eu1B N1 168.65(12)
N2 Eu1B C10 123.46(13)
N2 Eu1B C11 118.55(12)
N2 Eu1B C19 62.19(11)
N2 Eu1B C20 74.52(11)
N2 Eu1B C1 115.55(12)
N1 Eu1B Si3 155.05(11)
N1 Eu1B Si4 147.43(10)
N1 Eu1B Si2 28.17(8)
N1 Eu1B Si1 26.51(8)
N1 Eu1B C10 61.45(11)
N1 Eu1B C11 70.86(11)
N1 Eu1B C19 123.64(13)
N1 Eu1B C20 115.53(12)
N1 Eu1B C1 58.16(10)
C10 Eu1B Si3 137.47(10)
C10 Eu1B Si4 104.15(10)
C10 Eu1B Si2 34.03(8)
C10 Eu1B Si1 87.57(9)
C10 Eu1B C11 27.80(10)
C10 Eu1B C1 119.57(11)
C11 Eu1B Si3 118.29(9)
C11 Eu1B Si4 110.91(10)
C11 Eu1B Si2 50.70(8)
C11 Eu1B Si1 91.86(9)
C11 Eu1B C1 123.09(12)
C19 Eu1B Si3 33.99(8)
C19 Eu1B Si4 88.17(9)
C19 Eu1B Si2 139.73(10)
C19 Eu1B Si1 103.67(10)
C19 Eu1B C10 132.00(12)
C19 Eu1B C11 104.38(11)
C19 Eu1B C1 85.70(12)
C20 Eu1B Si3 52.40(8)
C20 Eu1B Si4 95.46(10)
C20 Eu1B Si2 117.46(9)
C20 Eu1B Si1 108.01(11)
C20 Eu1B C10 102.08(12)
C20 Eu1B C11 74.63(12)
C20 Eu1B C19 29.96(11)
C20 Eu1B C1 104.76(14)
C1 Eu1B Si3 101.13(9)
C1 Eu1B Si4 125.48(9)
C1 Eu1B Si2 85.74(8)
C1 Eu1B Si1 32.70(7)

loop_
_geom_bond_atom_site_label_1
_geom_bond_atom_site_label_2
_geom_bond_distance
Si3 N2 1.707(3)
Si3 C25 1.903(4)
Si3 C22 1.900(4)
Si3 C19 1.919(4)
Si3 Eu1B 3.421(2)
Si4 N2 1.685(3)
Si4 C34 1.912(4)
Si4 C31 1.914(4)
Si4 C28 1.932(4)
Si4 Eu1B 3.509(2)
Si2 N1 1.699(3)
Si2 C13 1.896(4)
Si2 C16 1.905(4)
Si2 C10 1.929(4)
Si2 Eu1B 3.424(2)
Si1 N1 1.692(3)
Si1 C7 1.904(4)
Si1 C4 1.905(4)
Si1 C1 1.920(4)
Si1 Eu1B 3.508(2)
N2 Eu1A 2.494(3)
N2 Eu1B 2.492(3)
N1 Eu1A 2.494(3)
N1 Eu1B 2.498(3)
C25 H25 0.9800
C25 C26 1.527(5)
C25 C27 1.543(6)
C34 H34 0.9800
C34 C35 1.526(6)
C34 C36 1.536(6)
C7 H7 0.9800
C7 C9 1.543(6)
C7 C8 1.529(5)
C9 H9A 0.9600
C9 H9B 0.9600
C9 H9C 0.9600
C13 H13 0.9800
C13 C15 1.533(6)
C13 C14 1.531(5)
C8 H8A 0.9600
C8 H8B 0.9600
C8 H8C 0.9600
C4 H4 0.9800
C4 C6 1.537(6)
C4 C5 1.519(6)
C16 H16 0.9800
C16 C17 1.525(6)
C16 C18 1.532(6)
C15 H15A 0.9600
C15 H15B 0.9600
C15 H15C 0.9600
C22 H22 0.9800
C22 C23 1.536(6)
C22 C24 1.528(6)
C23 H23A 0.9600
C23 H23B 0.9600
C23 H23C 0.9600
C26 H26A 0.9600
C26 H26B 0.9600
C26 H26C 0.9600
C17 H17A 0.9600
C17 H17B 0.9600
C17 H17C 0.9600
C24 H24A 0.9600
C24 H24B 0.9600
C24 H24C 0.9600
C31 H31 0.9800
C31 C33 1.534(6)
C31 C32 1.528(6)
C6 H6A 0.9600
C6 H6B 0.9600
C6 H6C 0.9600
C28 H28 0.9800
C28 C29 1.514(6)
C28 C30 1.543(6)
C28 Eu1A 3.102(4)
C3 H3A 0.9600
C3 H3B 0.9600
C3 H3C 0.9600
C3 C1 1.535(6)
C10 H10 0.9800
C10 C11 1.530(5)
C10 C12 1.532(6)
C10 Eu1B 3.057(4)
C27 H27A 0.9600
C27 H27B 0.9600
C27 H27C 0.9600
C11 H11A 0.9600
C11 H11B 0.9600
C11 H11C 0.9600
C11 Eu1B 3.259(5)
C14 H14A 0.9600
C14 H14B 0.9600
C14 H14C 0.9600
C2 H2A 0.9600
C2 H2B 0.9600
C2 H2C 0.9600
C2 C1 1.529(6)
C2 Eu1A 3.001(5)
C19 H19 0.9800
C19 C21 1.536(6)
C19 C20 1.544(6)
C19 Eu1A 3.224(4)
C19 Eu1B 2.995(4)
C21 H21A 0.9600
C21 H21B 0.9600
C21 H21C 0.9600
C18 H18A 0.9600
C18 H18B 0.9600
C18 H18C 0.9600
C20 H20A 0.9600
C20 H20B 0.9600
C20 H20C 0.9600
C20 Eu1B 2.980(5)
C1 H1 0.9800
C1 Eu1A 3.032(4)
C1 Eu1B 3.262(5)
C12 H12A 0.9600
C12 H12B 0.9600
C12 H12C 0.9600
C33 H33A 0.9600
C33 H33B 0.9600
C33 H33C 0.9600
C32 H32A 0.9600
C32 H32B 0.9600
C32 H32C 0.9600
C35 H35A 0.9600
C35 H35B 0.9600
C35 H35C 0.9600
C29 H29A 0.9600
C29 H29B 0.9600
C29 H29C 0.9600
C29 Eu1A 3.241(5)
C36 H36A 0.9600
C36 H36B 0.9600
C36 H36C 0.9600
C5 H5A 0.9600
C5 H5B 0.9600
C5 H5C 0.9600
C30 H30A 0.9600
C30 H30B 0.9600
C30 H30C 0.9600

loop_
_geom_torsion_atom_site_label_1
_geom_torsion_atom_site_label_2
_geom_torsion_atom_site_label_3
_geom_torsion_atom_site_label_4
_geom_torsion
Si3 C19 C20 Eu1B -78.7(2)
Si4 C28 C29 Eu1A -77.0(2)
Si2 C10 C11 Eu1B -80.4(2)
N2 Si3 C22 C23 59.9(4)
N2 Si3 C22 C24 -172.2(3)
N1 Si2 C13 C15 -174.1(3)
N1 Si2 C13 C14 57.4(4)
C25 Si3 N2 Si4 -49.8(3)
C25 Si3 N2 Eu1A 136.57(17)
C25 Si3 N2 Eu1B 125.55(17)
C25 Si3 C22 C23 -171.7(3)
C25 Si3 C22 C24 -43.7(4)
C34 Si4 N2 Si3 -37.2(3)
C34 Si4 N2 Eu1A 136.51(16)
C34 Si4 N2 Eu1B 147.54(16)
C7 Si1 N1 Si2 -38.7(3)
C7 Si1 N1 Eu1A 130.16(16)
C7 Si1 N1 Eu1B 141.20(16)
C13 Si2 N1 Si1 77.3(3)
C13 Si2 N1 Eu1A -91.32(18)
C13 Si2 N1 Eu1B -102.63(18)
C4 Si1 N1 Si2 86.1(3)
C4 Si1 N1 Eu1A -105.04(18)
C4 Si1 N1 Eu1B -93.99(19)
C16 Si2 N1 Si1 -46.4(3)
C16 Si2 N1 Eu1A 144.98(16)
C16 Si2 N1 Eu1B 133.67(17)
C16 Si2 C13 C15 -47.1(4)
C16 Si2 C13 C14 -175.5(3)
C22 Si3 N2 Si4 75.7(3)
C22 Si3 N2 Eu1A -97.88(18)
C22 Si3 N2 Eu1B -108.90(18)
C31 Si4 N2 Si3 87.9(3)
C31 Si4 N2 Eu1A -98.39(19)
C31 Si4 N2 Eu1B -87.4(2)
C28 Si4 N2 Si3 -159.0(3)
C28 Si4 N2 Eu1A 14.77(18)
C28 Si4 N2 Eu1B 25.80(19)
C10 Si2 N1 Si1 -164.5(3)
C10 Si2 N1 Eu1A 26.89(19)
C10 Si2 N1 Eu1B 15.58(19)
C10 Si2 C13 C15 70.7(4)
C10 Si2 C13 C14 -57.7(4)
C19 Si3 N2 Si4 -167.5(3)
C19 Si3 N2 Eu1A 18.9(2)
C19 Si3 N2 Eu1B 7.83(19)
C19 Si3 C22 C23 -54.2(3)
C19 Si3 C22 C24 73.7(4)
C21 C19 C20 Eu1B 146.9(3)
C1 Si1 N1 Si2 -160.3(3)
C1 Si1 N1 Eu1A 8.64(19)
C1 Si1 N1 Eu1B 19.7(2)
C12 C10 C11 Eu1B 146.4(3)
C30 C28 C29 Eu1A 151.9(3)
Eu1A C2 C1 Si1 -76.0(2)
Eu1A C2 C1 C3 151.6(3)
Eu1B Si3 N2 Si4 -175.4(4)
Eu1B Si3 C22 C23 11.8(4)
Eu1B Si3 C22 C24 139.8(3)
Eu1B Si4 N2 Si3 175.2(4)
Eu1B Si2 N1 Si1 179.9(4)
Eu1B Si2 C13 C15 138.4(3)
Eu1B Si2 C13 C14 9.9(4)
Eu1B Si1 N1 Si2 -179.9(4)
